data_7709184
loop_
_publ_author_name
'Vanga, Mukundam'
'Mu\~noz-Castro, Alvaro'
'Dias, H. V. Rasika'

_publ_section_title
;
 Fluorinated tris(pyridyl)borate ligand support on coinage metals.
;
_journal_issue 4
_journal_name_full 'Dalton transactions (Cambridge, England : 2003)'
_journal_page_first 1308
_journal_page_last 1312
_journal_paper_doi 10.1039/d1dt04136c
_journal_volume 51
_journal_year 2022
_chemical_formula_moiety 'C30 H26 Ag B F9 N3'
_chemical_formula_sum 'C30 H26 Ag B F9 N3'
_chemical_formula_weight 718.22
_space_group_crystal_system triclinic
_space_group_IT_number 2
_space_group_name_Hall '-P 1'
_space_group_name_H-M_alt 'P -1'
_atom_sites_solution_hydrogens mixed
_atom_sites_solution_primary dual
_audit_creation_date 2021-11-26
_audit_creation_method
;
Olex2 1.5
(compiled 2021.11.18 svn.ra9532c28 for OlexSys, GUI svn.r6429)
;
_audit_update_record
;
2021-12-03 deposited with the CCDC.	2021-12-27 downloaded from the CCDC.
;
_cell_angle_alpha 72.0740(10)
_cell_angle_beta 89.2980(10)
_cell_angle_gamma 73.7390(10)
_cell_formula_units_Z 2
_cell_length_a 10.2339(4)
_cell_length_b 12.0369(4)
_cell_length_c 12.9756(4)
_cell_measurement_reflns_used 9995
_cell_measurement_temperature 100.00
_cell_measurement_theta_max 38.32
_cell_measurement_theta_min 2.62
_cell_volume 1455.17(9)
_computing_cell_refinement 'SAINT V8.40B (?, 2016)'
_computing_data_collection 'APEX3 Ver. 2016.5-0 (Bruker-AXS, 2016)'
_computing_data_reduction 'SAINT V8.40B (?, 2016)'
_computing_molecular_graphics 'Olex2 1.5 (Dolomanov et al., 2009)'
_computing_publication_material 'Olex2 1.5 (Dolomanov et al., 2009)'
_computing_structure_refinement 'SHELXL 2018/3 (Sheldrick, 2015)'
_computing_structure_solution 'SHELXT 2018/2 (Sheldrick, 2018)'
_diffrn_ambient_temperature 100.00
_diffrn_detector 'charge-coupled device (CCD) area detector'
_diffrn_detector_area_resol_mean 7.9
_diffrn_detector_type 'Photon II 7 CPAD'
_diffrn_measured_fraction_theta_full 0.996
_diffrn_measured_fraction_theta_max 0.971
_diffrn_measurement_device 'three-circle diffractometer'
_diffrn_measurement_device_type 'Bruker D8 Quest Photon II 7'
_diffrn_measurement_method '0.3\% \w and \f scans'
_diffrn_radiation_collimation '0.6 mm double-pinhole'
_diffrn_radiation_detector 'Photon II 7 CPAD'
_diffrn_radiation_monochromator 'curved graphite'
_diffrn_radiation_probe x-ray
_diffrn_radiation_type 'Mo K\a'
_diffrn_radiation_wavelength 0.71073
_diffrn_radiation_xray_symbol K-L~3~
_diffrn_reflns_av_R_equivalents 0.0214
_diffrn_reflns_av_unetI/netI 0.0287
_diffrn_reflns_Laue_measured_fraction_full 0.996
_diffrn_reflns_Laue_measured_fraction_max 0.971
_diffrn_reflns_limit_h_max 15
_diffrn_reflns_limit_h_min -15
_diffrn_reflns_limit_k_max 18
_diffrn_reflns_limit_k_min -18
_diffrn_reflns_limit_l_max 19
_diffrn_reflns_limit_l_min -19
_diffrn_reflns_number 27189
_diffrn_reflns_point_group_measured_fraction_full 0.996
_diffrn_reflns_point_group_measured_fraction_max 0.971
_diffrn_reflns_theta_full 25.242
_diffrn_reflns_theta_max 33.141
_diffrn_reflns_theta_min 2.551
_diffrn_source 'fine-focus sealed X-ray tube'
_diffrn_source_current 30.0
_diffrn_source_power 1.5
_diffrn_source_type 'KFF MO-2KC-90'
_diffrn_source_voltage 50.0
_diffrn_standards_number 0
_exptl_absorpt_coefficient_mu 0.777
_exptl_absorpt_correction_T_max 0.5688
_exptl_absorpt_correction_T_min 0.5203
_exptl_absorpt_correction_type multi-scan
_exptl_absorpt_process_details
;
SADABS-2016/2 (Krause et al., 2015) was used for absorption correction.
;
_exptl_crystal_colour colourless
_exptl_crystal_colour_primary colourless
_exptl_crystal_density_diffrn 1.639
_exptl_crystal_density_method 'not measured'
_exptl_crystal_description rods
_exptl_crystal_F_000 720
_exptl_crystal_size_max 0.25
_exptl_crystal_size_mid 0.2
_exptl_crystal_size_min 0.18
_refine_diff_density_max 1.278
_refine_diff_density_min -1.009
_refine_diff_density_rms 0.101
_refine_ls_extinction_method none
_refine_ls_goodness_of_fit_ref 1.026
_refine_ls_hydrogen_treatment mixed
_refine_ls_matrix_type full
_refine_ls_number_parameters 484
_refine_ls_number_reflns 10786
_refine_ls_number_restraints 55
_refine_ls_restrained_S_all 1.070
_refine_ls_R_factor_all 0.0462
_refine_ls_R_factor_gt 0.0398
_refine_ls_shift/su_max 0.002
_refine_ls_shift/su_mean 0.000
_refine_ls_structure_factor_coef Fsqd
_refine_ls_weighting_details 'w=1/[\s^2^(Fo^2^)+(0.0076P)^2^+4.0286P] where P=(Fo^2^+2Fc^2^)/3'
_refine_ls_weighting_scheme calc
_refine_ls_wR_factor_gt 0.0820
_refine_ls_wR_factor_ref 0.0859
_reflns_Friedel_coverage 0.000
_reflns_number_gt 9796
_reflns_number_total 10786
_reflns_threshold_expression 'I > 2\s(I)'
_cod_data_source_file d1dt04136c2.cif
_cod_data_source_block hrd53_0m_a
_cod_depositor_comments 'Adding full bibliography for 7709183--7709187.cif.'
_cod_database_code 7709184
_shelx_shelxl_version_number 2018/3
_shelx_space_group_comment
;
The symmetry employed for this shelxl refinement is uniquely defined
by the following loop, which should always be used as a source of
symmetry information in preference to the above space-group names.
They are only intended as comments.
;
_shelx_estimated_absorpt_t_max 0.873
_shelx_estimated_absorpt_t_min 0.830
_olex2_refinement_description
;
1. Restrained distances
 C28A-C25 \\sim C26-C25 \\sim C26A-C25 \\sim C27-C25 \\sim C27A-C25 \\sim
C28-C25
 with sigma of 0.008
 F8-C18 \\sim F9-C18 \\sim F9A-C18A \\sim F7-C18 \\sim F7A-C18A \\sim F8A-C18A
 with sigma of 0.009
 C18-C13 \\sim C18A-C13
 with sigma of 0.008
2. Rigid bond restraints
 F7, F8, F9, F7A, F8A, F9A
 with sigma for 1-2 distances of 0.009 and sigma for 1-3 distances of 0.009
3. Uiso/Uaniso restraints and constraints
F7 \\sim F8 \\sim F9 \\sim F7A \\sim F8A \\sim F9A: within 1.7A with sigma of
0.004 and sigma for terminal atoms of 0.004 within 1.7A
4. Others
 Sof(C26A)=Sof(H26D)=Sof(H26E)=Sof(H26F)=Sof(C27A)=Sof(H27D)=Sof(H27E)=
 Sof(H27F)=Sof(C28A)=Sof(H28D)=Sof(H28E)=Sof(H28F)=1-FVAR(1)
 Sof(C26)=Sof(H26A)=Sof(H26B)=Sof(H26C)=Sof(C27)=Sof(H27A)=Sof(H27B)=Sof(H27C)=
 Sof(C28)=Sof(H28A)=Sof(H28B)=Sof(H28C)=FVAR(1)
 Sof(F7A)=Sof(F8A)=Sof(F9A)=Sof(C18A)=1-FVAR(2)
 Sof(F7)=Sof(F8)=Sof(F9)=Sof(C18)=FVAR(2)
5.a Aromatic/amide H refined with riding coordinates:
 C2(H2), C3(H3), C4(H4), C8(H8), C9(H9), C10(H10), C14(H14), C15(H15),
 C16(H16), C20(H20), C21(H21), C23(H23), C24(H24)
5.b Idealised Me refined as rotating group:
 C26(H26A,H26B,H26C), C27(H27A,H27B,H27C), C28(H28A,H28B,H28C), C26A(H26D,H26E,
 H26F), C27A(H27D,H27E,H27F), C28A(H28D,H28E,H28F)
;
_olex2_submission_special_instructions 'No special instructions were received'

loop_
_space_group_symop_operation_xyz
'x, y, z'
'-x, -y, -z'

loop_
_atom_site_label
_atom_site_type_symbol
_atom_site_fract_x
_atom_site_fract_y
_atom_site_fract_z
_atom_site_U_iso_or_equiv
_atom_site_adp_type
_atom_site_occupancy
_atom_site_site_symmetry_order
_atom_site_calc_flag
_atom_site_refinement_flags_posn
_atom_site_refinement_flags_adp
_atom_site_refinement_flags_occupancy
_atom_site_disorder_assembly
_atom_site_disorder_group
Ag Ag 0.70646(2) 0.65995(2) 0.74594(2) 0.01781(4) Uani 1 1 d . . . . .
F1 F 0.49378(17) 0.87912(15) 0.78045(13) 0.0350(3) Uani 1 1 d . . . . .
F2 F 0.28209(17) 0.96145(15) 0.72113(16) 0.0429(4) Uani 1 1 d . . . . .
F3 F 0.36358(17) 0.76569(14) 0.78176(14) 0.0372(4) Uani 1 1 d . . . . .
F4 F 1.03876(18) 0.86062(18) 0.77361(15) 0.0423(4) Uani 1 1 d . . . . .
F5 F 0.84265(14) 0.82873(13) 0.80126(12) 0.0264(3) Uani 1 1 d . . . . .
F6 F 1.02488(17) 0.67716(15) 0.83537(12) 0.0359(4) Uani 1 1 d . . . . .
N1 N 0.54232(17) 0.77970(15) 0.60729(15) 0.0181(3) Uani 1 1 d . . . . .
N2 N 0.86017(16) 0.73212(15) 0.63064(13) 0.0149(3) Uani 1 1 d . . . . .
N3 N 0.73094(19) 0.71946(17) 0.30275(14) 0.0212(3) Uani 1 1 d . . . . .
C1 C 0.4273(2) 0.86623(18) 0.6112(2) 0.0219(4) Uani 1 1 d . . . . .
C2 C 0.3439(2) 0.94625(19) 0.5206(2) 0.0264(5) Uani 1 1 d . . . . .
H2 H 0.263503 1.005959 0.526778 0.032 Uiso 1 1 calc R U . . .
C3 C 0.3820(2) 0.9361(2) 0.4208(2) 0.0275(5) Uani 1 1 d . . . . .
H3 H 0.328075 0.989713 0.356188 0.033 Uiso 1 1 calc R U . . .
C4 C 0.4995(2) 0.84711(19) 0.41547(19) 0.0224(4) Uani 1 1 d . . . . .
H4 H 0.525418 0.840003 0.346707 0.027 Uiso 1 1 calc R U . . .
C5 C 0.5807(2) 0.76729(17) 0.50989(16) 0.0163(3) Uani 1 1 d . . . . .
C6 C 0.3918(3) 0.8689(2) 0.7235(2) 0.0297(5) Uani 1 1 d . . . . .
C7 C 0.9522(2) 0.78470(18) 0.65061(17) 0.0180(3) Uani 1 1 d . . . . .
C8 C 1.0358(2) 0.8300(2) 0.57474(19) 0.0221(4) Uani 1 1 d . . . . .
H8 H 1.099719 0.866680 0.592269 0.027 Uiso 1 1 calc R U . . .
C9 C 1.0228(2) 0.8199(2) 0.47223(19) 0.0225(4) Uani 1 1 d . . . . .
H9 H 1.078634 0.849192 0.417620 0.027 Uiso 1 1 calc R U . . .
C10 C 0.9275(2) 0.76666(18) 0.45019(16) 0.0176(3) Uani 1 1 d . . . . .
H10 H 0.917852 0.760295 0.379672 0.021 Uiso 1 1 calc R U . . .
C11 C 0.84475(19) 0.72180(16) 0.53014(15) 0.0143(3) Uani 1 1 d . . . . .
C12 C 0.9646(2) 0.7883(2) 0.7651(2) 0.0244(4) Uani 1 1 d . . . . .
C13 C 0.7369(2) 0.6936(2) 0.20952(17) 0.0259(4) Uani 1 1 d D . . . .
C14 C 0.7480(2) 0.5801(2) 0.20068(18) 0.0275(5) Uani 1 1 d . . . . .
H14 H 0.752443 0.566679 0.132139 0.033 Uiso 1 1 calc R U . . .
C15 C 0.7524(2) 0.4863(2) 0.29631(18) 0.0239(4) Uani 1 1 d . . . . .
H15 H 0.759196 0.406518 0.294699 0.029 Uiso 1 1 calc R U . . .
C16 C 0.7467(2) 0.51071(18) 0.39411(16) 0.0176(3) Uani 1 1 d . . . . .
H16 H 0.750452 0.446850 0.459964 0.021 Uiso 1 1 calc R U . . .
C17 C 0.73552(19) 0.62883(18) 0.39724(15) 0.0152(3) Uani 1 1 d . . . . .
C19 C 0.73480(19) 0.53750(16) 0.61160(14) 0.0130(3) Uani 1 1 d . . . . .
C20 C 0.85911(19) 0.45831(17) 0.66744(15) 0.0139(3) Uani 1 1 d . . . . .
H20 H 0.940692 0.480184 0.649151 0.017 Uiso 1 1 calc R U . . .
C21 C 0.8673(2) 0.34854(17) 0.74893(15) 0.0153(3) Uani 1 1 d . . . . .
H21 H 0.953863 0.297971 0.784301 0.018 Uiso 1 1 calc R U . . .
C22 C 0.7511(2) 0.31147(17) 0.77955(15) 0.0150(3) Uani 1 1 d . . . . .
C23 C 0.6267(2) 0.38753(17) 0.72222(16) 0.0162(3) Uani 1 1 d . . . . .
H23 H 0.545703 0.363999 0.738805 0.019 Uiso 1 1 calc R U . . .
C24 C 0.61960(19) 0.49689(17) 0.64144(15) 0.0152(3) Uani 1 1 d . . . . .
H24 H 0.533179 0.546221 0.604904 0.018 Uiso 1 1 calc R U . . .
C25 C 0.7604(2) 0.19285(18) 0.87107(16) 0.0203(4) Uani 1 1 d D . . . .
C29 C 0.6472(3) 0.5665(3) 0.9147(2) 0.0336(6) Uani 1 1 d . . . . .
H29A H 0.604(4) 0.511(3) 0.898(3) 0.052(11) Uiso 1 1 d . . . . .
H29B H 0.591(4) 0.633(3) 0.932(3) 0.044(10) Uiso 1 1 d . . . . .
C30 C 0.7832(3) 0.5418(3) 0.92150(18) 0.0306(5) Uani 1 1 d . . . . .
H30A H 0.845(3) 0.466(3) 0.912(3) 0.033(8) Uiso 1 1 d . . . . .
H30B H 0.828(3) 0.589(3) 0.944(3) 0.033(8) Uiso 1 1 d . . . . .
B B 0.7245(2) 0.66196(19) 0.51087(17) 0.0140(3) Uani 1 1 d . . . . .
F7 F 0.7112(5) 0.7870(5) 0.0182(3) 0.0605(13) Uani 0.717(4) 1 d D U P A 1
F8 F 0.6191(3) 0.9033(2) 0.10756(19) 0.0462(7) Uani 0.717(4) 1 d D U P A 1
F9 F 0.8315(3) 0.8499(4) 0.1096(3) 0.0667(13) Uani 0.717(4) 1 d D U P A 1
C18 C 0.7229(4) 0.8084(4) 0.1125(3) 0.0255(8) Uani 0.717(4) 1 d D . P A 1
C26 C 0.6251(4) 0.1707(4) 0.8951(4) 0.0331(10) Uani 0.607(4) 1 d D . P B 1
H26A H 0.565399 0.238840 0.915205 0.050 Uiso 0.607(4) 1 calc R U P B 1
H26B H 0.637833 0.094787 0.955438 0.050 Uiso 0.607(4) 1 calc R U P B 1
H26C H 0.583378 0.164049 0.830574 0.050 Uiso 0.607(4) 1 calc R U P B 1
C27 C 0.8569(4) 0.0871(3) 0.8387(3) 0.0252(8) Uani 0.607(4) 1 d D . P B 1
H27A H 0.818304 0.082850 0.771779 0.038 Uiso 0.607(4) 1 calc R U P B 1
H27B H 0.867252 0.010036 0.897127 0.038 Uiso 0.607(4) 1 calc R U P B 1
H27C H 0.946390 0.101371 0.826746 0.038 Uiso 0.607(4) 1 calc R U P B 1
C28 C 0.8293(4) 0.1975(3) 0.9753(3) 0.0248(8) Uani 0.607(4) 1 d D . P B 1
H28A H 0.917955 0.212286 0.959643 0.037 Uiso 0.607(4) 1 calc R U P B 1
H28B H 0.842549 0.119570 1.033236 0.037 Uiso 0.607(4) 1 calc R U P B 1
H28C H 0.770699 0.263543 0.998669 0.037 Uiso 0.607(4) 1 calc R U P B 1
F7A F 0.6622(12) 0.7921(15) 0.0292(9) 0.058(2) Uani 0.283(4) 1 d D U P A 2
F8A F 0.7768(10) 0.8738(8) 0.1208(8) 0.0481(15) Uani 0.283(4) 1 d D U P A 2
F9A F 0.8680(8) 0.7336(6) 0.0542(5) 0.0542(16) Uani 0.283(4) 1 d D U P A 2
C18A C 0.7598(10) 0.7771(8) 0.1016(6) 0.044(4) Uani 0.283(4) 1 d D . P A 2
C26A C 0.7021(7) 0.1099(5) 0.8244(5) 0.0268(13) Uani 0.393(4) 1 d D . P B 2
H26D H 0.607745 0.153243 0.794079 0.040 Uiso 0.393(4) 1 calc R U P B 2
H26E H 0.704222 0.034660 0.882612 0.040 Uiso 0.393(4) 1 calc R U P B 2
H26F H 0.757832 0.089738 0.767036 0.040 Uiso 0.393(4) 1 calc R U P B 2
C27A C 0.8989(6) 0.1195(6) 0.9279(7) 0.045(2) Uani 0.393(4) 1 d D . P B 2
H27D H 0.960585 0.094981 0.875333 0.067 Uiso 0.393(4) 1 calc R U P B 2
H27E H 0.891210 0.046670 0.984901 0.067 Uiso 0.393(4) 1 calc R U P B 2
H27F H 0.935364 0.169162 0.960628 0.067 Uiso 0.393(4) 1 calc R U P B 2
C28A C 0.6595(7) 0.2222(6) 0.9566(5) 0.0325(15) Uani 0.393(4) 1 d D . P B 2
H28D H 0.690345 0.272611 0.991994 0.049 Uiso 0.393(4) 1 calc R U P B 2
H28E H 0.656700 0.145986 1.011320 0.049 Uiso 0.393(4) 1 calc R U P B 2
H28F H 0.567964 0.266615 0.920246 0.049 Uiso 0.393(4) 1 calc R U P B 2

loop_
_atom_site_aniso_label
_atom_site_aniso_U_11
_atom_site_aniso_U_22
_atom_site_aniso_U_33
_atom_site_aniso_U_23
_atom_site_aniso_U_13
_atom_site_aniso_U_12
Ag 0.02057(7) 0.01812(7) 0.01574(7) -0.00723(5) 0.00448(5) -0.00526(5)
F1 0.0355(8) 0.0375(8) 0.0399(9) -0.0234(7) 0.0127(7) -0.0109(7)
F2 0.0323(8) 0.0309(8) 0.0623(11) -0.0219(8) 0.0211(8) 0.0029(7)
F3 0.0382(9) 0.0293(8) 0.0453(9) -0.0113(7) 0.0228(7) -0.0133(7)
F4 0.0402(9) 0.0630(12) 0.0486(10) -0.0366(9) 0.0076(8) -0.0328(9)
F5 0.0259(7) 0.0286(7) 0.0298(7) -0.0185(6) 0.0038(5) -0.0057(5)
F6 0.0356(8) 0.0390(9) 0.0236(7) -0.0110(6) -0.0083(6) 0.0054(7)
N1 0.0155(7) 0.0139(7) 0.0251(8) -0.0063(6) 0.0037(6) -0.0045(6)
N2 0.0137(7) 0.0133(7) 0.0174(7) -0.0051(6) 0.0005(5) -0.0028(5)
N3 0.0233(8) 0.0253(9) 0.0129(7) 0.0010(6) -0.0017(6) -0.0115(7)
C1 0.0162(9) 0.0138(8) 0.0367(12) -0.0089(8) 0.0085(8) -0.0053(7)
C2 0.0142(9) 0.0141(9) 0.0478(14) -0.0064(9) 0.0041(9) -0.0033(7)
C3 0.0183(9) 0.0170(9) 0.0394(13) -0.0002(9) -0.0039(9) -0.0024(7)
C4 0.0176(9) 0.0173(9) 0.0266(10) -0.0008(8) -0.0020(7) -0.0027(7)
C5 0.0148(8) 0.0123(7) 0.0215(9) -0.0035(6) 0.0015(6) -0.0056(6)
C6 0.0238(11) 0.0223(10) 0.0442(14) -0.0145(10) 0.0148(10) -0.0047(8)
C7 0.0153(8) 0.0163(8) 0.0223(9) -0.0071(7) -0.0016(7) -0.0036(7)
C8 0.0176(9) 0.0199(9) 0.0297(11) -0.0059(8) -0.0006(8) -0.0089(7)
C9 0.0186(9) 0.0215(9) 0.0254(10) -0.0017(8) 0.0035(7) -0.0089(7)
C10 0.0163(8) 0.0169(8) 0.0185(8) -0.0036(7) 0.0028(6) -0.0051(7)
C11 0.0139(8) 0.0102(7) 0.0167(8) -0.0025(6) 0.0005(6) -0.0022(6)
C12 0.0210(10) 0.0277(11) 0.0294(11) -0.0152(9) -0.0009(8) -0.0076(8)
C13 0.0253(10) 0.0389(13) 0.0120(8) -0.0016(8) 0.0015(7) -0.0142(9)
C14 0.0261(11) 0.0414(13) 0.0147(9) -0.0110(9) 0.0025(8) -0.0071(10)
C15 0.0241(10) 0.0262(10) 0.0200(9) -0.0126(8) -0.0001(7) 0.0010(8)
C16 0.0180(8) 0.0179(8) 0.0148(8) -0.0055(7) 0.0002(6) -0.0013(7)
C17 0.0135(8) 0.0168(8) 0.0130(7) -0.0015(6) -0.0003(6) -0.0042(6)
C19 0.0143(7) 0.0129(7) 0.0115(7) -0.0040(6) 0.0019(6) -0.0034(6)
C20 0.0138(8) 0.0138(7) 0.0128(7) -0.0030(6) 0.0012(6) -0.0035(6)
C21 0.0153(8) 0.0135(8) 0.0144(8) -0.0026(6) -0.0003(6) -0.0018(6)
C22 0.0168(8) 0.0136(8) 0.0130(7) -0.0023(6) 0.0009(6) -0.0043(6)
C23 0.0144(8) 0.0153(8) 0.0169(8) -0.0013(6) 0.0010(6) -0.0052(6)
C24 0.0145(8) 0.0139(8) 0.0144(8) -0.0016(6) -0.0012(6) -0.0031(6)
C25 0.0256(10) 0.0153(8) 0.0158(8) 0.0011(7) -0.0008(7) -0.0061(7)
C29 0.0469(16) 0.0389(14) 0.0175(10) -0.0077(10) 0.0101(10) -0.0182(12)
C30 0.0436(14) 0.0321(12) 0.0145(9) -0.0082(9) 0.0037(9) -0.0075(11)
B 0.0144(8) 0.0124(8) 0.0136(8) -0.0022(7) 0.0009(7) -0.0034(7)
F7 0.113(4) 0.0450(14) 0.0159(11) -0.0077(10) 0.0135(17) -0.014(2)
F8 0.0570(15) 0.0272(11) 0.0282(11) 0.0107(9) 0.0069(10) 0.0068(10)
F9 0.0407(17) 0.064(2) 0.0628(19) 0.0390(17) -0.0176(17) -0.0296(17)
C18 0.0280(19) 0.0358(19) 0.0097(14) -0.0017(13) 0.0036(12) -0.0107(15)
C26 0.0252(19) 0.031(2) 0.032(2) 0.0115(16) -0.0025(15) -0.0142(16)
C27 0.036(2) 0.0153(15) 0.0217(16) -0.0020(12) -0.0023(14) -0.0067(14)
C28 0.035(2) 0.0201(16) 0.0143(14) 0.0001(12) 0.0000(13) -0.0065(14)
F7A 0.078(5) 0.060(3) 0.020(3) 0.015(3) -0.013(3) -0.025(4)
F8A 0.057(3) 0.033(2) 0.036(2) 0.009(2) 0.004(3) -0.005(3)
F9A 0.095(4) 0.054(3) 0.022(2) -0.008(2) 0.024(2) -0.041(3)
C18A 0.053(9) 0.079(11) 0.011(4) -0.009(5) 0.011(5) -0.044(8)
C26A 0.039(3) 0.017(2) 0.025(3) -0.004(2) 0.001(2) -0.011(2)
C27A 0.034(4) 0.033(4) 0.046(4) 0.020(3) -0.012(3) -0.014(3)
C28A 0.056(4) 0.027(3) 0.018(3) -0.005(2) 0.012(3) -0.018(3)

loop_
_atom_type_symbol
_atom_type_description
_atom_type_scat_dispersion_real
_atom_type_scat_dispersion_imag
_atom_type_scat_source
C C 0.0033 0.0016 'International Tables Vol C Tables 4.2.6.8 and 6.1.1.4'
H H 0.0000 0.0000 'International Tables Vol C Tables 4.2.6.8 and 6.1.1.4'
Ag Ag -0.8971 1.1015 'International Tables Vol C Tables 4.2.6.8 and 6.1.1.4'
B B 0.0013 0.0007 'International Tables Vol C Tables 4.2.6.8 and 6.1.1.4'
F F 0.0171 0.0103 'International Tables Vol C Tables 4.2.6.8 and 6.1.1.4'
N N 0.0061 0.0033 'International Tables Vol C Tables 4.2.6.8 and 6.1.1.4'

loop_
_geom_angle_atom_site_label_1
_geom_angle_atom_site_label_2
_geom_angle_atom_site_label_3
_geom_angle
_geom_angle_site_symmetry_1
_geom_angle_site_symmetry_3
_geom_angle_publ_flag
N1 Ag N2 85.91(6) . . ?
N1 Ag C19 76.21(6) . . ?
N1 Ag C29 120.82(9) . . ?
N2 Ag C19 76.64(6) . . ?
C29 Ag N2 151.96(9) . . ?
C29 Ag C19 115.54(9) . . ?
C30 Ag N1 154.62(9) . . ?
C30 Ag N2 118.67(9) . . ?
C30 Ag C19 113.65(8) . . ?
C30 Ag C29 33.93(10) . . ?
C1 N1 Ag 127.75(15) . . ?
C1 N1 C5 119.72(19) . . ?
C5 N1 Ag 111.99(13) . . ?
C7 N2 Ag 128.10(14) . . ?
C7 N2 C11 119.74(17) . . ?
C11 N2 Ag 112.09(12) . . ?
C13 N3 C17 118.8(2) . . ?
N1 C1 C2 123.8(2) . . ?
N1 C1 C6 115.2(2) . . ?
C2 C1 C6 120.9(2) . . ?
C1 C2 H2 121.3 . . ?
C3 C2 C1 117.4(2) . . ?
C3 C2 H2 121.3 . . ?
C2 C3 H3 120.3 . . ?
C2 C3 C4 119.5(2) . . ?
C4 C3 H3 120.3 . . ?
C3 C4 H4 119.4 . . ?
C3 C4 C5 121.1(2) . . ?
C5 C4 H4 119.4 . . ?
N1 C5 C4 118.45(18) . . ?
N1 C5 B 117.11(17) . . ?
C4 C5 B 124.39(18) . . ?
F1 C6 F3 106.6(2) . . ?
F1 C6 C1 112.63(19) . . ?
F2 C6 F1 107.2(2) . . ?
F2 C6 F3 106.87(19) . . ?
F2 C6 C1 112.0(2) . . ?
F3 C6 C1 111.1(2) . . ?
N2 C7 C8 123.96(19) . . ?
N2 C7 C12 115.74(18) . . ?
C8 C7 C12 120.26(19) . . ?
C7 C8 H8 121.3 . . ?
C7 C8 C9 117.45(19) . . ?
C9 C8 H8 121.3 . . ?
C8 C9 H9 120.4 . . ?
C10 C9 C8 119.23(19) . . ?
C10 C9 H9 120.4 . . ?
C9 C10 H10 119.4 . . ?
C9 C10 C11 121.24(19) . . ?
C11 C10 H10 119.4 . . ?
N2 C11 C10 118.37(17) . . ?
N2 C11 B 116.57(16) . . ?
C10 C11 B 125.00(17) . . ?
F4 C12 F5 107.19(18) . . ?
F4 C12 F6 106.97(19) . . ?
F4 C12 C7 112.0(2) . . ?
F5 C12 F6 106.4(2) . . ?
F5 C12 C7 112.29(18) . . ?
F6 C12 C7 111.66(18) . . ?
N3 C13 C14 125.0(2) . . ?
N3 C13 C18 110.9(2) . . ?
N3 C13 C18A 124.7(4) . . ?
C14 C13 C18 124.1(2) . . ?
C14 C13 C18A 109.4(4) . . ?
C13 C14 H14 121.5 . . ?
C13 C14 C15 117.1(2) . . ?
C15 C14 H14 121.5 . . ?
C14 C15 H15 120.5 . . ?
C16 C15 C14 119.0(2) . . ?
C16 C15 H15 120.5 . . ?
C15 C16 H16 119.6 . . ?
C15 C16 C17 120.89(19) . . ?
C17 C16 H16 119.6 . . ?
N3 C17 C16 119.17(18) . . ?
N3 C17 B 118.53(17) . . ?
C16 C17 B 122.29(16) . . ?
C20 C19 Ag 91.05(11) . . ?
C20 C19 C24 115.21(16) . . ?
C20 C19 B 123.02(16) . . ?
C24 C19 Ag 94.18(12) . . ?
C24 C19 B 121.53(16) . . ?
B C19 Ag 89.88(11) . . ?
C19 C20 H20 118.8 . . ?
C21 C20 C19 122.41(17) . . ?
C21 C20 H20 118.8 . . ?
C20 C21 H21 119.3 . . ?
C22 C21 C20 121.49(17) . . ?
C22 C21 H21 119.3 . . ?
C21 C22 C23 116.85(17) . . ?
C21 C22 C25 121.17(17) . . ?
C23 C22 C25 121.99(17) . . ?
C22 C23 H23 119.4 . . ?
C24 C23 C22 121.16(18) . . ?
C24 C23 H23 119.4 . . ?
C19 C24 H24 118.6 . . ?
C23 C24 C19 122.82(17) . . ?
C23 C24 H24 118.6 . . ?
C22 C25 C27 107.66(19) . . ?
C22 C25 C28 108.38(19) . . ?
C22 C25 C26A 108.4(3) . . ?
C22 C25 C28A 108.7(3) . . ?
C26 C25 C22 113.5(2) . . ?
C26 C25 C27 110.7(3) . . ?
C26 C25 C28 109.3(3) . . ?
C27 C25 C28 107.0(2) . . ?
C27A C25 C22 117.3(3) . . ?
C27A C25 C26A 108.4(4) . . ?
C27A C25 C28A 109.3(5) . . ?
C28A C25 C26A 104.0(4) . . ?
Ag C29 H29A 101(2) . . ?
Ag C29 H29B 102(2) . . ?
H29A C29 H29B 117(3) . . ?
C30 C29 Ag 72.94(15) . . ?
C30 C29 H29A 121(2) . . ?
C30 C29 H29B 122(2) . . ?
Ag C30 H30A 102.1(18) . . ?
Ag C30 H30B 102(2) . . ?
C29 C30 Ag 73.13(15) . . ?
C29 C30 H30A 122.3(18) . . ?
C29 C30 H30B 122(2) . . ?
H30A C30 H30B 115(3) . . ?
C11 B C5 104.30(15) . . ?
C17 B C5 111.65(15) . . ?
C17 B C11 112.06(15) . . ?
C19 B C5 110.03(15) . . ?
C19 B C11 110.06(15) . . ?
C19 B C17 108.69(15) . . ?
F7 C18 C13 111.4(4) . . ?
F8 C18 C13 116.7(3) . . ?
F8 C18 F7 105.2(4) . . ?
F8 C18 F9 104.0(4) . . ?
F9 C18 C13 111.9(3) . . ?
F9 C18 F7 106.7(4) . . ?
C25 C26 H26A 109.5 . . ?
C25 C26 H26B 109.5 . . ?
C25 C26 H26C 109.5 . . ?
H26A C26 H26B 109.5 . . ?
H26A C26 H26C 109.5 . . ?
H26B C26 H26C 109.5 . . ?
C25 C27 H27A 109.5 . . ?
C25 C27 H27B 109.5 . . ?
C25 C27 H27C 109.5 . . ?
H27A C27 H27B 109.5 . . ?
H27A C27 H27C 109.5 . . ?
H27B C27 H27C 109.5 . . ?
C25 C28 H28A 109.5 . . ?
C25 C28 H28B 109.5 . . ?
C25 C28 H28C 109.5 . . ?
H28A C28 H28B 109.5 . . ?
H28A C28 H28C 109.5 . . ?
H28B C28 H28C 109.5 . . ?
F7A C18A C13 108.7(8) . . ?
F7A C18A F8A 119.0(11) . . ?
F7A C18A F9A 100.3(9) . . ?
F8A C18A C13 106.3(7) . . ?
F9A C18A C13 116.4(7) . . ?
F9A C18A F8A 106.5(8) . . ?
C25 C26A H26D 109.5 . . ?
C25 C26A H26E 109.5 . . ?
C25 C26A H26F 109.5 . . ?
H26D C26A H26E 109.5 . . ?
H26D C26A H26F 109.5 . . ?
H26E C26A H26F 109.5 . . ?
C25 C27A H27D 109.5 . . ?
C25 C27A H27E 109.5 . . ?
C25 C27A H27F 109.5 . . ?
H27D C27A H27E 109.5 . . ?
H27D C27A H27F 109.5 . . ?
H27E C27A H27F 109.5 . . ?
C25 C28A H28D 109.5 . . ?
C25 C28A H28E 109.5 . . ?
C25 C28A H28F 109.5 . . ?
H28D C28A H28E 109.5 . . ?
H28D C28A H28F 109.5 . . ?
H28E C28A H28F 109.5 . . ?

loop_
_geom_bond_atom_site_label_1
_geom_bond_atom_site_label_2
_geom_bond_distance
_geom_bond_site_symmetry_2
_geom_bond_publ_flag
Ag N1 2.2930(18) . ?
Ag N2 2.3184(17) . ?
Ag C19 2.5740(18) . ?
Ag C29 2.294(2) . ?
Ag C30 2.292(2) . ?
F1 C6 1.340(3) . ?
F2 C6 1.335(3) . ?
F3 C6 1.347(3) . ?
F4 C12 1.333(3) . ?
F5 C12 1.342(3) . ?
F6 C12 1.343(3) . ?
N1 C1 1.348(3) . ?
N1 C5 1.358(3) . ?
N2 C7 1.340(3) . ?
N2 C11 1.363(2) . ?
N3 C13 1.335(3) . ?
N3 C17 1.358(2) . ?
C1 C2 1.380(3) . ?
C1 C6 1.505(4) . ?
C2 H2 0.9500 . ?
C2 C3 1.380(4) . ?
C3 H3 0.9500 . ?
C3 C4 1.386(3) . ?
C4 H4 0.9500 . ?
C4 C5 1.403(3) . ?
C5 B 1.649(3) . ?
C7 C8 1.382(3) . ?
C7 C12 1.508(3) . ?
C8 H8 0.9500 . ?
C8 C9 1.384(3) . ?
C9 H9 0.9500 . ?
C9 C10 1.383(3) . ?
C10 H10 0.9500 . ?
C10 C11 1.405(3) . ?
C11 B 1.646(3) . ?
C13 C14 1.379(4) . ?
C13 C18 1.529(4) . ?
C13 C18A 1.511(7) . ?
C14 H14 0.9500 . ?
C14 C15 1.388(3) . ?
C15 H15 0.9500 . ?
C15 C16 1.385(3) . ?
C16 H16 0.9500 . ?
C16 C17 1.407(3) . ?
C17 B 1.636(3) . ?
C19 C20 1.404(3) . ?
C19 C24 1.405(3) . ?
C19 B 1.635(3) . ?
C20 H20 0.9500 . ?
C20 C21 1.397(3) . ?
C21 H21 0.9500 . ?
C21 C22 1.395(3) . ?
C22 C23 1.402(3) . ?
C22 C25 1.530(3) . ?
C23 H23 0.9500 . ?
C23 C24 1.391(3) . ?
C24 H24 0.9500 . ?
C25 C26 1.493(4) . ?
C25 C27 1.545(4) . ?
C25 C28 1.556(4) . ?
C25 C26A 1.560(5) . ?
C25 C27A 1.503(5) . ?
C25 C28A 1.560(5) . ?
C29 H29A 0.97(4) . ?
C29 H29B 0.93(4) . ?
C29 C30 1.338(4) . ?
C30 H30A 1.00(3) . ?
C30 H30B 0.93(3) . ?
F7 C18 1.339(4) . ?
F8 C18 1.310(4) . ?
F9 C18 1.336(4) . ?
C26 H26A 0.9800 . ?
C26 H26B 0.9800 . ?
C26 H26C 0.9800 . ?
C27 H27A 0.9800 . ?
C27 H27B 0.9800 . ?
C27 H27C 0.9800 . ?
C28 H28A 0.9800 . ?
C28 H28B 0.9800 . ?
C28 H28C 0.9800 . ?
F7A C18A 1.315(6) . ?
F8A C18A 1.319(6) . ?
F9A C18A 1.317(6) . ?
C26A H26D 0.9800 . ?
C26A H26E 0.9800 . ?
C26A H26F 0.9800 . ?
C27A H27D 0.9800 . ?
C27A H27E 0.9800 . ?
C27A H27F 0.9800 . ?
C28A H28D 0.9800 . ?
C28A H28E 0.9800 . ?
C28A H28F 0.9800 . ?

loop_
_geom_torsion_atom_site_label_1
_geom_torsion_atom_site_label_2
_geom_torsion_atom_site_label_3
_geom_torsion_atom_site_label_4
_geom_torsion
_geom_torsion_site_symmetry_1
_geom_torsion_site_symmetry_2
_geom_torsion_site_symmetry_3
_geom_torsion_site_symmetry_4
_geom_torsion_publ_flag
Ag N1 C1 C2 170.22(16) . . . . ?
Ag N1 C1 C6 -11.3(3) . . . . ?
Ag N1 C5 C4 -171.28(15) . . . . ?
Ag N1 C5 B 6.3(2) . . . . ?
Ag N2 C7 C8 -176.97(15) . . . . ?
Ag N2 C7 C12 5.3(3) . . . . ?
Ag N2 C11 C10 177.42(14) . . . . ?
Ag N2 C11 B -0.13(19) . . . . ?
Ag C19 C20 C21 93.46(18) . . . . ?
Ag C19 C24 C23 -91.70(19) . . . . ?
Ag C19 B C5 -56.46(14) . . . . ?
Ag C19 B C11 57.94(14) . . . . ?
Ag C19 B C17 -178.99(13) . . . . ?
N1 C1 C2 C3 -0.1(3) . . . . ?
N1 C1 C6 F1 55.0(3) . . . . ?
N1 C1 C6 F2 175.92(19) . . . . ?
N1 C1 C6 F3 -64.6(3) . . . . ?
N1 C5 B C11 -75.8(2) . . . . ?
N1 C5 B C17 163.00(16) . . . . ?
N1 C5 B C19 42.2(2) . . . . ?
N2 C7 C8 C9 0.0(3) . . . . ?
N2 C7 C12 F4 -168.60(19) . . . . ?
N2 C7 C12 F5 -47.9(3) . . . . ?
N2 C7 C12 F6 71.5(2) . . . . ?
N2 C11 B C5 70.61(19) . . . . ?
N2 C11 B C17 -168.46(15) . . . . ?
N2 C11 B C19 -47.4(2) . . . . ?
N3 C13 C14 C15 0.5(4) . . . . ?
N3 C13 C18 F7 -172.1(3) . . . . ?
N3 C13 C18 F8 -51.2(4) . . . . ?
N3 C13 C18 F9 68.5(4) . . . . ?
N3 C13 C18A F7A -127.1(9) . . . . ?
N3 C13 C18A F8A 2.2(10) . . . . ?
N3 C13 C18A F9A 120.6(7) . . . . ?
N3 C17 B C5 59.2(2) . . . . ?
N3 C17 B C11 -57.3(2) . . . . ?
N3 C17 B C19 -179.21(17) . . . . ?
C1 N1 C5 C4 0.9(3) . . . . ?
C1 N1 C5 B 178.48(17) . . . . ?
C1 C2 C3 C4 0.5(3) . . . . ?
C2 C1 C6 F1 -126.5(2) . . . . ?
C2 C1 C6 F2 -5.5(3) . . . . ?
C2 C1 C6 F3 114.0(2) . . . . ?
C2 C3 C4 C5 -0.2(3) . . . . ?
C3 C4 C5 N1 -0.5(3) . . . . ?
C3 C4 C5 B -177.88(19) . . . . ?
C4 C5 B C11 101.6(2) . . . . ?
C4 C5 B C17 -19.6(3) . . . . ?
C4 C5 B C19 -140.39(19) . . . . ?
C5 N1 C1 C2 -0.6(3) . . . . ?
C5 N1 C1 C6 177.89(18) . . . . ?
C6 C1 C2 C3 -178.6(2) . . . . ?
C7 N2 C11 C10 0.4(3) . . . . ?
C7 N2 C11 B -177.20(16) . . . . ?
C7 C8 C9 C10 0.5(3) . . . . ?
C8 C7 C12 F4 13.5(3) . . . . ?
C8 C7 C12 F5 134.2(2) . . . . ?
C8 C7 C12 F6 -106.4(2) . . . . ?
C8 C9 C10 C11 -0.6(3) . . . . ?
C9 C10 C11 N2 0.1(3) . . . . ?
C9 C10 C11 B 177.46(18) . . . . ?
C10 C11 B C5 -106.8(2) . . . . ?
C10 C11 B C17 14.2(3) . . . . ?
C10 C11 B C19 135.24(18) . . . . ?
C11 N2 C7 C8 -0.4(3) . . . . ?
C11 N2 C7 C12 -178.19(17) . . . . ?
C12 C7 C8 C9 177.7(2) . . . . ?
C13 N3 C17 C16 0.2(3) . . . . ?
C13 N3 C17 B -178.56(18) . . . . ?
C13 C14 C15 C16 -0.6(3) . . . . ?
C14 C13 C18 F7 5.3(5) . . . . ?
C14 C13 C18 F8 126.2(4) . . . . ?
C14 C13 C18 F9 -114.1(4) . . . . ?
C14 C13 C18A F7A 63.7(10) . . . . ?
C14 C13 C18A F8A -167.0(6) . . . . ?
C14 C13 C18A F9A -48.6(9) . . . . ?
C14 C15 C16 C17 0.5(3) . . . . ?
C15 C16 C17 N3 -0.3(3) . . . . ?
C15 C16 C17 B 178.36(19) . . . . ?
C16 C17 B C5 -119.46(19) . . . . ?
C16 C17 B C11 123.96(19) . . . . ?
C16 C17 B C19 2.1(2) . . . . ?
C17 N3 C13 C14 -0.3(3) . . . . ?
C17 N3 C13 C18 177.1(2) . . . . ?
C17 N3 C13 C18A -167.8(5) . . . . ?
C19 C20 C21 C22 -0.1(3) . . . . ?
C20 C19 C24 C23 1.4(3) . . . . ?
C20 C19 B C5 -147.63(17) . . . . ?
C20 C19 B C11 -33.2(2) . . . . ?
C20 C19 B C17 89.8(2) . . . . ?
C20 C21 C22 C23 2.1(3) . . . . ?
C20 C21 C22 C25 -178.26(18) . . . . ?
C21 C22 C23 C24 -2.3(3) . . . . ?
C21 C22 C25 C26 177.8(3) . . . . ?
C21 C22 C25 C27 -59.2(3) . . . . ?
C21 C22 C25 C28 56.2(3) . . . . ?
C21 C22 C25 C26A -121.8(3) . . . . ?
C21 C22 C25 C27A 1.2(5) . . . . ?
C21 C22 C25 C28A 125.8(3) . . . . ?
C22 C23 C24 C19 0.5(3) . . . . ?
C23 C22 C25 C26 -2.6(3) . . . . ?
C23 C22 C25 C27 120.4(2) . . . . ?
C23 C22 C25 C28 -124.2(2) . . . . ?
C23 C22 C25 C26A 57.8(3) . . . . ?
C23 C22 C25 C27A -179.1(5) . . . . ?
C23 C22 C25 C28A -54.6(4) . . . . ?
C24 C19 C20 C21 -1.7(3) . . . . ?
C24 C19 B C5 38.4(2) . . . . ?
C24 C19 B C11 152.77(17) . . . . ?
C24 C19 B C17 -84.2(2) . . . . ?
C25 C22 C23 C24 178.04(18) . . . . ?
B C19 C20 C21 -176.00(17) . . . . ?
B C19 C24 C23 175.87(18) . . . . ?
C18 C13 C14 C15 -176.6(3) . . . . ?
C18A C13 C14 C15 169.6(4) . . . . ?
